data_2234226
loop_
_publ_author_name
'Kassem, Mohamed G.'
'Ghabbour, Hazem A.'
'Abdel-Aziz, Hatem A.'
'Fun, Hoong-Kun'
'Ooi, Chin Wei'

_publ_section_title
;
 3-Chloro-4-methylquinolin-2(1<i>H</i>)-one
;
_journal_coeditor_code HB6671
_journal_issue 4
_journal_name_full 'Acta Crystallographica Section E'
_journal_page_first o1043
_journal_paper_doi 10.1107/S1600536812009889
_journal_volume 68
_journal_year 2012
_chemical_formula_iupac 'C10 H8 Cl N O'
_chemical_formula_moiety 'C10 H8 Cl N O'
_chemical_formula_sum 'C10 H8 Cl N O'
_chemical_formula_weight 193.62
_chemical_name_systematic
;
3-Chloro-4-methylquinolin-2(1<i>H</i>)-one
;
_space_group_IT_number 14
_symmetry_cell_setting monoclinic
_symmetry_space_group_name_Hall '-P 2ybc'
_symmetry_space_group_name_H-M 'P 1 21/c 1'
_atom_sites_solution_hydrogens geom
_atom_sites_solution_primary direct
_atom_sites_solution_secondary difmap
_audit_creation_method SHELXL-97
_cell_angle_alpha 90.00
_cell_angle_beta 100.197(4)
_cell_angle_gamma 90.00
_cell_formula_units_Z 4
_cell_length_a 3.9361(2)
_cell_length_b 12.9239(6)
_cell_length_c 17.1019(7)
_cell_measurement_reflns_used 615
_cell_measurement_temperature 296(2)
_cell_measurement_theta_max 63.55
_cell_measurement_theta_min 4.31
_cell_volume 856.23(7)
_computing_cell_refinement 'SAINT (Bruker, 2009)'
_computing_data_collection 'APEX2 (Bruker, 2009)'
_computing_data_reduction 'SAINT (Bruker, 2009)'
_computing_molecular_graphics 'SHELXTL (Sheldrick, 2008)'
_computing_publication_material
;
SHELXTL (Sheldrick, 2008) and PLATON (Spek, 2009)
;
_computing_structure_refinement 'SHELXTL (Sheldrick, 2008)'
_computing_structure_solution 'SHELXTL (Sheldrick, 2008)'
_diffrn_ambient_temperature 296(2)
_diffrn_measured_fraction_theta_full 0.979
_diffrn_measured_fraction_theta_max 0.979
_diffrn_measurement_device_type 'Bruker APEXII CCD'
_diffrn_measurement_method '\f and \w scans'
_diffrn_radiation_monochromator graphite
_diffrn_radiation_source 'fine-focus sealed tube'
_diffrn_radiation_type CuK\a
_diffrn_radiation_wavelength 1.54178
_diffrn_reflns_av_R_equivalents 0.0404
_diffrn_reflns_av_sigmaI/netI 0.0297
_diffrn_reflns_limit_h_max 3
_diffrn_reflns_limit_h_min -4
_diffrn_reflns_limit_k_max 14
_diffrn_reflns_limit_k_min -15
_diffrn_reflns_limit_l_max 17
_diffrn_reflns_limit_l_min -20
_diffrn_reflns_number 5522
_diffrn_reflns_theta_full 64.92
_diffrn_reflns_theta_max 64.92
_diffrn_reflns_theta_min 4.31
_diffrn_standards_number 0
_exptl_absorpt_coefficient_mu 3.560
_exptl_absorpt_correction_T_max 0.7195
_exptl_absorpt_correction_T_min 0.1382
_exptl_absorpt_correction_type multi-scan
_exptl_absorpt_process_details '(<i>SADABS</i>; Bruker, 2009)'
_exptl_crystal_colour colourless
_exptl_crystal_density_diffrn 1.502
_exptl_crystal_density_method 'not measured'
_exptl_crystal_description needle
_exptl_crystal_F_000 400
_exptl_crystal_size_max 0.92
_exptl_crystal_size_mid 0.10
_exptl_crystal_size_min 0.10
_refine_diff_density_max 0.181
_refine_diff_density_min -0.208
_refine_ls_extinction_coef 0.0031(9)
_refine_ls_extinction_expression Fc^*^=kFc[1+0.001xFc^2^\l^3^/sin(2\q)]^-1/4^
_refine_ls_extinction_method 'SHELXTL (Sheldrick, 2008)'
_refine_ls_goodness_of_fit_ref 0.997
_refine_ls_hydrogen_treatment constr
_refine_ls_matrix_type full
_refine_ls_number_parameters 120
_refine_ls_number_reflns 1434
_refine_ls_number_restraints 0
_refine_ls_restrained_S_all 0.997
_refine_ls_R_factor_all 0.0430
_refine_ls_R_factor_gt 0.0365
_refine_ls_shift/su_max 0.001
_refine_ls_shift/su_mean 0.000
_refine_ls_structure_factor_coef Fsqd
_refine_ls_weighting_details 'calc w=1/[\s^2^(Fo^2^)+(0.0755P)^2^+0.0000P] where P=(Fo^2^+2Fc^2^)/3'
_refine_ls_weighting_scheme calc
_refine_ls_wR_factor_gt 0.1017
_refine_ls_wR_factor_ref 0.1049
_reflns_number_gt 1178
_reflns_number_total 1434
_reflns_threshold_expression I>2\s(I)
_cod_data_source_file hb6671.cif
_cod_data_source_block I
_cod_original_sg_symbol_H-M 'P 21/c'
_cod_database_code 2234226
_cod_database_fobs_code 2234226

loop_
_symmetry_equiv_pos_as_xyz
'x, y, z'
'-x, y+1/2, -z+1/2'
'-x, -y, -z'
'x, -y-1/2, z-1/2'

loop_
_atom_site_type_symbol
_atom_site_label
_atom_site_fract_x
_atom_site_fract_y
_atom_site_fract_z
_atom_site_U_iso_or_equiv
_atom_site_adp_type
_atom_site_calc_flag
_atom_site_refinement_flags
_atom_site_occupancy
_atom_site_symmetry_multiplicity
Cl Cl1 1.04066(14) 0.51266(4) 0.76645(3) 0.0516(2) Uani d . 1 1
O O1 1.0673(4) 0.46152(12) 0.60239(9) 0.0560(4) Uani d . 1 1
N N1 0.7804(4) 0.60196(13) 0.54512(9) 0.0422(4) Uani d . 1 1
H H1 0.7928 0.5780 0.4947 0.051 Uiso d R 1 1
C C1 0.9152(5) 0.54435(15) 0.60939(12) 0.0414(4) Uani d . 1 1
C C2 0.8689(5) 0.58782(15) 0.68546(11) 0.0386(4) Uani d . 1 1
C C3 0.7149(4) 0.68001(14) 0.69302(11) 0.0371(4) Uani d . 1 1
C C4 0.5836(5) 0.73765(14) 0.62192(11) 0.0368(4) Uani d . 1 1
C C5 0.4234(5) 0.83478(16) 0.62245(12) 0.0446(5) Uani d . 1 1
H H5A 0.3935 0.8637 0.6706 0.054 Uiso calc R 1 1
C C6 0.3104(6) 0.88763(17) 0.55307(14) 0.0529(6) Uani d . 1 1
H H6A 0.2094 0.9525 0.5546 0.064 Uiso calc R 1 1
C C7 0.3468(6) 0.84441(18) 0.48054(14) 0.0552(6) Uani d . 1 1
H H7A 0.2690 0.8804 0.4337 0.066 Uiso calc R 1 1
C C8 0.4965(5) 0.74913(17) 0.47760(12) 0.0477(5) Uani d . 1 1
H H8A 0.5166 0.7198 0.4290 0.057 Uiso calc R 1 1
C C9 0.6184(5) 0.69643(15) 0.54803(11) 0.0385(4) Uani d . 1 1
C C10 0.6782(6) 0.72335(16) 0.77284(11) 0.0468(5) Uani d . 1 1
H H10A 0.7537 0.6728 0.8133 0.070 Uiso calc R 1 1
H H10B 0.4407 0.7403 0.7728 0.070 Uiso calc R 1 1
H H10C 0.8168 0.7846 0.7833 0.070 Uiso calc R 1 1

loop_
_atom_site_aniso_label
_atom_site_aniso_U_11
_atom_site_aniso_U_22
_atom_site_aniso_U_33
_atom_site_aniso_U_12
_atom_site_aniso_U_13
_atom_site_aniso_U_23
Cl1 0.0660(4) 0.0475(3) 0.0416(3) 0.0056(2) 0.0105(2) 0.0074(2)
O1 0.0806(11) 0.0439(9) 0.0462(9) 0.0171(8) 0.0183(7) -0.0027(7)
N1 0.0548(10) 0.0398(9) 0.0339(9) 0.0011(7) 0.0134(7) -0.0035(7)
C1 0.0486(11) 0.0363(10) 0.0412(10) -0.0011(8) 0.0129(8) -0.0036(8)
C2 0.0443(10) 0.0376(10) 0.0351(10) -0.0038(7) 0.0104(7) 0.0000(8)
C3 0.0386(10) 0.0392(10) 0.0349(10) -0.0065(7) 0.0105(7) -0.0042(8)
C4 0.0369(10) 0.0363(10) 0.0382(10) -0.0046(7) 0.0090(7) -0.0041(8)
C5 0.0451(11) 0.0415(11) 0.0474(12) -0.0002(8) 0.0086(8) -0.0062(9)
C6 0.0528(12) 0.0430(11) 0.0610(14) 0.0065(9) 0.0046(10) 0.0014(10)
C7 0.0574(13) 0.0547(14) 0.0506(13) 0.0009(10) 0.0014(10) 0.0121(10)
C8 0.0559(12) 0.0498(12) 0.0374(11) -0.0005(9) 0.0084(8) 0.0017(9)
C9 0.0395(10) 0.0389(10) 0.0380(10) -0.0045(7) 0.0096(7) -0.0026(8)
C10 0.0551(12) 0.0491(12) 0.0380(10) 0.0024(9) 0.0128(8) -0.0080(9)

loop_
_atom_type_symbol
_atom_type_description
_atom_type_scat_dispersion_real
_atom_type_scat_dispersion_imag
_atom_type_scat_source
C C 0.0181 0.0091 'International Tables Vol C Tables 4.2.6.8 and 6.1.1.4'
H H 0.0000 0.0000 'International Tables Vol C Tables 4.2.6.8 and 6.1.1.4'
Cl Cl 0.3639 0.7018 'International Tables Vol C Tables 4.2.6.8 and 6.1.1.4'
N N 0.0311 0.0180 'International Tables Vol C Tables 4.2.6.8 and 6.1.1.4'
O O 0.0492 0.0322 'International Tables Vol C Tables 4.2.6.8 and 6.1.1.4'

loop_
_geom_angle_atom_site_label_1
_geom_angle_atom_site_label_2
_geom_angle_atom_site_label_3
_geom_angle
C1 N1 C9 124.95(17)
C1 N1 H1 119.6
C9 N1 H1 115.4
O1 C1 N1 121.42(18)
O1 C1 C2 123.80(19)
N1 C1 C2 114.78(17)
C3 C2 C1 123.60(18)
C3 C2 Cl1 122.45(15)
C1 C2 Cl1 113.93(15)
C2 C3 C4 118.30(17)
C2 C3 C10 122.04(18)
C4 C3 C10 119.65(17)
C9 C4 C5 117.48(18)
C9 C4 C3 119.13(18)
C5 C4 C3 123.38(18)
C6 C5 C4 121.0(2)
C6 C5 H5A 119.5
C4 C5 H5A 119.5
C5 C6 C7 120.2(2)
C5 C6 H6A 119.9
C7 C6 H6A 119.9
C8 C7 C6 120.4(2)
C8 C7 H7A 119.8
C6 C7 H7A 119.8
C7 C8 C9 119.5(2)
C7 C8 H8A 120.3
C9 C8 H8A 120.3
N1 C9 C8 119.43(18)
N1 C9 C4 119.21(18)
C8 C9 C4 121.37(19)
C3 C10 H10A 109.5
C3 C10 H10B 109.5
H10A C10 H10B 109.5
C3 C10 H10C 109.5
H10A C10 H10C 109.5
H10B C10 H10C 109.5

loop_
_geom_bond_atom_site_label_1
_geom_bond_atom_site_label_2
_geom_bond_distance
Cl1 C2 1.728(2)
O1 C1 1.243(3)
N1 C1 1.355(3)
N1 C9 1.382(3)
N1 H1 0.9256
C1 C2 1.458(3)
C2 C3 1.353(3)
C3 C4 1.442(3)
C3 C10 1.506(2)
C4 C9 1.400(3)
C4 C5 1.406(3)
C5 C6 1.373(3)
C5 H5A 0.9300
C6 C7 1.391(3)
C6 H6A 0.9300
C7 C8 1.370(3)
C7 H7A 0.9300
C8 C9 1.393(3)
C8 H8A 0.9300
C10 H10A 0.9600
C10 H10B 0.9600
C10 H10C 0.9600

loop_
_geom_hbond_atom_site_label_D
_geom_hbond_atom_site_label_H
_geom_hbond_atom_site_label_A
_geom_hbond_site_symmetry_A
_geom_hbond_distance_DH
_geom_hbond_distance_HA
_geom_hbond_distance_DA
_geom_hbond_angle_DHA
_geom_hbond_publ_flag
N1 H1 O1 3_766 0.93 1.91 2.816(2) 166 yes

loop_
_geom_torsion_atom_site_label_1
_geom_torsion_atom_site_label_2
_geom_torsion_atom_site_label_3
_geom_torsion_atom_site_label_4
_geom_torsion
C9 N1 C1 O1 -177.64(19)
C9 N1 C1 C2 1.9(3)
O1 C1 C2 C3 177.3(2)
N1 C1 C2 C3 -2.2(3)
O1 C1 C2 Cl1 -0.8(3)
N1 C1 C2 Cl1 179.65(14)
C1 C2 C3 C4 1.2(3)
Cl1 C2 C3 C4 179.19(13)
C1 C2 C3 C10 -178.76(18)
Cl1 C2 C3 C10 -0.7(3)
C2 C3 C4 C9 0.2(3)
C10 C3 C4 C9 -179.84(16)
C2 C3 C4 C5 -179.06(18)
C10 C3 C4 C5 0.9(3)
C9 C4 C5 C6 -0.9(3)
C3 C4 C5 C6 178.36(19)
C4 C5 C6 C7 1.4(3)
C5 C6 C7 C8 -0.3(3)
C6 C7 C8 C9 -1.2(3)
C1 N1 C9 C8 178.74(18)
C1 N1 C9 C4 -0.6(3)
C7 C8 C9 N1 -177.72(19)
C7 C8 C9 C4 1.6(3)
C5 C4 C9 N1 178.79(17)
C3 C4 C9 N1 -0.5(3)
C5 C4 C9 C8 -0.5(3)
C3 C4 C9 C8 -179.88(17)

loop_
_cod_related_entry_id
_cod_related_entry_database
_cod_related_entry_code
1 ChemSpider 276479
